data_2019139
loop_
_publ_author_name
'Hsieh, Kuan-Ying'
'Bendeif, El-Eulmi'
'Pillet, Sebastien'
'Doudouh, Abdelatif'
'Schaniel, Dominik'
'Woike, Theo'

_publ_section_title
;
 Structural reinvestigation of the photoluminescent complex
 [NdCl~2~(H~2~O)~6~]Cl
;
_journal_coeditor_code LG3118
_journal_issue 9
_journal_name_full 'Acta Crystallographica Section C'
_journal_page_first 1002
_journal_page_last 1005
_journal_paper_doi 10.1107/S0108270113021367
_journal_volume 69
_journal_year 2013
_chemical_formula_iupac '[Nd Cl2 (H2 O)6] , Cl'
_chemical_formula_moiety 'Cl2 H12 Nd O6, Cl'
_chemical_formula_sum 'Cl3 H12 Nd O6'
_chemical_formula_weight 358.69
_chemical_name_systematic
;
(Hexaaquadichlorido)neodymium(III) chloride
;
_space_group_IT_number 13
_symmetry_cell_setting monoclinic
_symmetry_space_group_name_Hall '-P 2yac'
_symmetry_space_group_name_H-M 'P 1 2/n 1'
_atom_sites_solution_hydrogens difmap
_atom_sites_solution_primary direct
_atom_sites_solution_secondary difmap
_cell_angle_alpha 90
_cell_angle_beta 93.655(4)
_cell_angle_gamma 90
_cell_formula_units_Z 2
_cell_length_a 7.9850(3)
_cell_length_b 6.5561(2)
_cell_length_c 9.6727(4)
_cell_measurement_reflns_used 8593
_cell_measurement_temperature 100(2)
_cell_measurement_theta_max 32.89
_cell_measurement_theta_min 3.11
_cell_volume 505.34(3)
_computing_cell_refinement 'CrysAlisPro (Oxford Diffraction, 2009)'
_computing_data_collection 'CrysAlisPro (Oxford Diffraction, 2009)'
_computing_data_reduction 'CrysAlisPro (Oxford Diffraction, 2009)'
_computing_molecular_graphics
;
ORTEPIII (Burnett & Johnson, 1996) and ORTEP-3 for Windows (Farrugia,
2012)
;
_computing_publication_material 'enCIFer (Allen <i>et al.</i>, 2004)'
_computing_structure_refinement
;
SHELXL97 (Sheldrick, 2008) and WinGX (Farrugia, 2012)
;
_computing_structure_solution 'SHELXS97 (Sheldrick, 2008)'
_diffrn_ambient_temperature 100(2)
_diffrn_detector_area_resol_mean 10.4508
_diffrn_measured_fraction_theta_full 1.000
_diffrn_measured_fraction_theta_max 0.949
_diffrn_measurement_device_type 'Oxford SuperNova Dual diffractometer, Cu at zero, with an Atlas detector'
_diffrn_measurement_method \w
_diffrn_radiation_monochromator mirror
_diffrn_radiation_source 'SuperNova (Mo) X-ray source'
_diffrn_radiation_type MoK\a
_diffrn_radiation_wavelength 0.71073
_diffrn_reflns_av_R_equivalents 0.0321
_diffrn_reflns_av_sigmaI/netI 0.0226
_diffrn_reflns_limit_h_max 12
_diffrn_reflns_limit_h_min -12
_diffrn_reflns_limit_k_max 9
_diffrn_reflns_limit_k_min -9
_diffrn_reflns_limit_l_max 14
_diffrn_reflns_limit_l_min -14
_diffrn_reflns_number 8593
_diffrn_reflns_theta_full 30.00
_diffrn_reflns_theta_max 32.89
_diffrn_reflns_theta_min 3.11
_diffrn_standards_number 17521
_exptl_absorpt_coefficient_mu 5.911
_exptl_absorpt_correction_T_max 0.9433
_exptl_absorpt_correction_T_min 0.7118
_exptl_absorpt_correction_type analytical
_exptl_absorpt_process_details
;
[CrysAlisPro (Oxford Diffraction, 2009); analytical numerical absorption
correction using a multifaceted crystal model based on expressions derived by
Clark & Reid (1995)]
;
_exptl_crystal_colour colourless
_exptl_crystal_density_diffrn 2.357
_exptl_crystal_density_method 'not measured'
_exptl_crystal_description plate
_exptl_crystal_F_000 342
_exptl_crystal_size_max 0.06
_exptl_crystal_size_mid 0.04
_exptl_crystal_size_min 0.01
_refine_diff_density_max 0.572
_refine_diff_density_min -0.573
_refine_ls_extinction_method none
_refine_ls_goodness_of_fit_ref 1.034
_refine_ls_hydrogen_treatment refall
_refine_ls_matrix_type full
_refine_ls_number_parameters 71
_refine_ls_number_reflns 1793
_refine_ls_number_restraints 6
_refine_ls_restrained_S_all 1.037
_refine_ls_R_factor_all 0.0171
_refine_ls_R_factor_gt 0.0156
_refine_ls_shift/su_max 0.000
_refine_ls_shift/su_mean 0.000
_refine_ls_structure_factor_coef Fsqd
_refine_ls_weighting_details 'calc w = 1/[\s^2^(Fo^2^)+(0.0097P)^2^+0.0698P] where P=(Fo^2^+2Fc^2^)/3'
_refine_ls_weighting_scheme calc
_refine_ls_wR_factor_gt 0.0296
_refine_ls_wR_factor_ref 0.0302
_reflns_number_gt 1710
_reflns_number_total 1793
_reflns_threshold_expression I>2\s(I)
_cod_data_source_file lg3118.cif
_cod_data_source_block I
_cod_original_sg_symbol_H-M 'P 2/n'
_cod_database_code 2019139
_cod_database_fobs_code 2019139

loop_
_symmetry_equiv_pos_as_xyz
'x, y, z'
'-x+1/2, y, -z+1/2'
'-x, -y, -z'
'x-1/2, -y, z-1/2'

loop_
_atom_site_type_symbol
_atom_site_label
_atom_site_fract_x
_atom_site_fract_y
_atom_site_fract_z
_atom_site_U_iso_or_equiv
_atom_site_adp_type
_atom_site_calc_flag
_atom_site_refinement_flags
_atom_site_occupancy
_atom_site_symmetry_multiplicity
Nd Nd1 0.7500 0.647838(16) 0.7500 0.00558(4) Uani d S 1 2
Cl Cl1 0.75958(5) 0.32866(5) 0.55554(4) 0.01015(7) Uani d . 1 1
Cl Cl2 0.7500 0.87674(8) 1.2500 0.01062(10) Uani d S 1 2
O O1W 0.91551(15) 0.92584(18) 0.85559(13) 0.0112(2) Uani d D 1 1
O O2W 0.60535(15) 0.80024(18) 0.94150(13) 0.0113(2) Uani d D 1 1
O O3W 0.45290(14) 0.54572(18) 0.71823(13) 0.0115(2) Uani d D 1 1
H H11 1.003(2) 0.963(4) 0.825(2) 0.034(7) Uiso d D 1 1
H H12 0.873(3) 1.030(3) 0.880(2) 0.031(6) Uiso d D 1 1
H H21 0.512(2) 0.762(4) 0.953(2) 0.028(6) Uiso d D 1 1
H H22 0.645(3) 0.833(3) 1.0179(18) 0.029(7) Uiso d D 1 1
H H31 0.420(3) 0.431(3) 0.736(2) 0.029(6) Uiso d D 1 1
H H32 0.398(3) 0.581(4) 0.651(2) 0.031(7) Uiso d D 1 1

loop_
_atom_site_aniso_label
_atom_site_aniso_U_11
_atom_site_aniso_U_22
_atom_site_aniso_U_33
_atom_site_aniso_U_12
_atom_site_aniso_U_13
_atom_site_aniso_U_23
Nd1 0.00511(6) 0.00594(5) 0.00569(6) 0.000 0.00049(4) 0.000
Cl1 0.01099(17) 0.00977(16) 0.00978(17) -0.00071(12) 0.00144(14) -0.00203(13)
Cl2 0.0090(2) 0.0122(2) 0.0107(2) 0.000 0.00065(19) 0.000
O1W 0.0088(5) 0.0099(5) 0.0153(6) -0.0016(4) 0.0027(5) -0.0043(5)
O2W 0.0100(6) 0.0140(5) 0.0102(6) -0.0019(4) 0.0031(5) -0.0028(5)
O3W 0.0086(5) 0.0118(6) 0.0139(6) -0.0016(4) -0.0018(5) 0.0023(5)

loop_
_atom_type_symbol
_atom_type_description
_atom_type_scat_dispersion_real
_atom_type_scat_dispersion_imag
_atom_type_scat_source
C C 0.0033 0.0016 'International Tables Vol C Tables 4.2.6.8 and 6.1.1.4'
H H 0.0000 0.0000 'International Tables Vol C Tables 4.2.6.8 and 6.1.1.4'
Cl Cl 0.1484 0.1585 'International Tables Vol C Tables 4.2.6.8 and 6.1.1.4'
N N 0.0061 0.0033 'International Tables Vol C Tables 4.2.6.8 and 6.1.1.4'
Zn Zn 0.2839 1.4301 'International Tables Vol C Tables 4.2.6.8 and 6.1.1.4'

loop_
_geom_angle_atom_site_label_1
_geom_angle_atom_site_label_2
_geom_angle_atom_site_label_3
_geom_angle_site_symmetry_1
_geom_angle_site_symmetry_3
_geom_angle
_geom_angle_publ_flag
O1W Nd1 O1W . 2_656 83.19(6) yes
O1W Nd1 O2W . . 69.41(4) yes
O1W Nd1 O2W 2_656 . 75.13(4) yes
O1W Nd1 O2W . 2_656 75.13(4) ?
O1W Nd1 O2W 2_656 2_656 69.41(4) ?
O2W Nd1 O2W . 2_656 132.01(6) yes
O1W Nd1 O3W . 2_656 70.06(4) yes
O1W Nd1 O3W 2_656 2_656 138.34(4) yes
O2W Nd1 O3W . 2_656 120.76(4) yes
O2W Nd1 O3W 2_656 2_656 73.11(4) yes
O1W Nd1 O3W . . 138.34(4) ?
O1W Nd1 O3W 2_656 . 70.06(4) ?
O2W Nd1 O3W . . 73.11(4) ?
O2W Nd1 O3W 2_656 . 120.76(4) ?
O3W Nd1 O3W 2_656 . 148.49(6) yes
O1W Nd1 Cl1 . . 142.94(3) yes
O1W Nd1 Cl1 2_656 . 108.22(3) yes
O2W Nd1 Cl1 . . 147.07(3) yes
O2W Nd1 Cl1 2_656 . 76.39(3) yes
O3W Nd1 Cl1 2_656 . 79.32(3) yes
O3W Nd1 Cl1 . . 77.41(3) yes
O1W Nd1 Cl1 . 2_656 108.22(3) ?
O1W Nd1 Cl1 2_656 2_656 142.94(3) ?
O2W Nd1 Cl1 . 2_656 76.39(3) ?
O2W Nd1 Cl1 2_656 2_656 147.07(3) ?
O3W Nd1 Cl1 2_656 2_656 77.41(3) ?
O3W Nd1 Cl1 . 2_656 79.32(3) ?
Cl1 Nd1 Cl1 . 2_656 84.099(16) yes
Nd1 O1W H11 . . 121.9(17) ?
Nd1 O1W H12 . . 121.8(17) ?
H11 O1W H12 . . 104(2) ?
Nd1 O2W H21 . . 117.4(17) ?
Nd1 O2W H22 . . 128.3(17) ?
H21 O2W H22 . . 105(2) ?
Nd1 O3W H31 . . 123.1(16) ?
Nd1 O3W H32 . . 120.0(18) ?
H31 O3W H32 . . 106(2) ?

loop_
_geom_bond_atom_site_label_1
_geom_bond_atom_site_label_2
_geom_bond_site_symmetry_2
_geom_bond_distance
_geom_bond_publ_flag
Nd1 O1W . 2.4371(12) yes
Nd1 O1W 2_656 2.4371(11) ?
Nd1 O2W . 2.4569(12) yes
Nd1 O2W 2_656 2.4569(12) ?
Nd1 O3W . 2.4653(11) yes
Nd1 O3W 2_656 2.4653(11) ?
Nd1 Cl1 . 2.8180(4) yes
Nd1 Cl1 2_656 2.8180(4) ?
O1W H11 . 0.812(16) ?
O1W H12 . 0.808(16) ?
O2W H21 . 0.800(15) ?
O2W H22 . 0.813(16) ?
O3W H31 . 0.819(16) ?
O3W H32 . 0.793(16) ?

loop_
_geom_hbond_atom_site_label_D
_geom_hbond_atom_site_label_H
_geom_hbond_atom_site_label_A
_geom_hbond_site_symmetry_A
_geom_hbond_distance_DH
_geom_hbond_distance_HA
_geom_hbond_distance_DA
_geom_hbond_angle_DHA
O1W H11 Cl2 3_777 0.812(16) 2.389(2) 3.1940(10) 171(2)
O1W H12 Cl1 2_666 0.808(16) 2.327(2) 3.1340(10) 177(3)
O2W H21 Cl1 4_566 0.800(15) 2.380(2) 3.1530(10) 163.0(10)
O2W H22 Cl2 1_555 0.813(16) 2.364(2) 3.1700(10) 171(2)
O3W H31 Cl2 3_667 0.819(16) 2.438(2) 3.2330(10) 163(2)
O3W H32 Cl1 3_666 0.793(16) 2.370(2) 3.1620(10) 176(2)
